data_2105202
loop_
_publ_author_name
'Voronin, Vladimir I.'
'Shekhtman, Georgi Sh.'
'Blatov, Vladislav A.'

_publ_section_title
;
 The natural tiling approach to cation conductivity in KAlO~2~ polymorphs
;
_journal_coeditor_code KD5061
_journal_issue 4
_journal_name_full 'Acta Crystallographica Section B'
_journal_page_first 356
_journal_page_last 363
_journal_paper_doi 10.1107/S0108768112027462
_journal_volume 68
_journal_year 2012
_chemical_formula_sum 'Al K O2'
_chemical_formula_weight 98.08
_chemical_name_systematic ' ?'
_space_group_IT_number 61
_symmetry_cell_setting orthorhombic
_symmetry_space_group_name_Hall '-P 2ac 2ab'
_symmetry_space_group_name_H-M 'P b c a'
_cell_angle_alpha 90.00000
_cell_angle_beta 90.00000
_cell_angle_gamma 90.00000
_cell_formula_units_Z 16
_cell_length_a 5.4560(4)
_cell_length_b 10.9617(8)
_cell_length_c 15.4893(12)
_cell_measurement_temperature 500
_cell_volume 926.37(12)
_computing_structure_refinement FULLPROF
_diffrn_ambient_temperature 500
_diffrn_measurement_device_type 'HPRT neutron'
_diffrn_radiation_probe neutron
_diffrn_radiation_type neutron
_diffrn_radiation_wavelength 1.88570
_exptl_crystal_density_diffrn 2.813
_pd_instr_location ' 'PSI, Switzerland''
_pd_meas_2theta_range_inc 0.100000
_pd_meas_2theta_range_max 164.89999
_pd_meas_2theta_range_min 4.60000
_pd_meas_number_of_points 1604
_pd_proc_2theta_range_inc 0.100000
_pd_proc_2theta_range_max 164.8339
_pd_proc_2theta_range_min 4.5339
_pd_proc_ls_background_function 'linear interpolation'
_pd_proc_ls_pref_orient_corr ' ?'
_pd_proc_ls_profile_function pseudo-Voigt
_pd_proc_ls_prof_R_factor 4.7007
_pd_proc_ls_prof_wR_expected 4.8631
_pd_proc_ls_prof_wR_factor 6.0561
_pd_proc_wavelength 1.885700
_pd_spec_mounting ' ?'
_refine_ls_goodness_of_fit_all 1.5508
_refine_ls_number_parameters 70
_refine_ls_number_reflns 573
_refine_ls_number_restraints 0
_cod_data_source_file kd5061.cif
_cod_data_source_block KAlO2_500
_cod_original_cell_volume 926.38(12)
_cod_original_sg_symbol_H-M 'P B C A'
_cod_database_code 2105202

loop_
_symmetry_equiv_pos_as_xyz
x,y,z
x+1/2,-y+1/2,-z
-x,y+1/2,-z+1/2
-x+1/2,-y,z+1/2
-x,-y,-z
-x+1/2,y+1/2,z
x,-y+1/2,z+1/2
x+1/2,y,-z+1/2

loop_
_atom_site_type_symbol
_atom_site_label
_atom_site_fract_x
_atom_site_fract_y
_atom_site_fract_z
_atom_site_U_iso_or_equiv
_atom_site_adp_type
_atom_site_occupancy
AL Al1 0.260(2) 0.0095(11) 0.1845(11) 0.0097(12) Uiso 1.00000
AL Al2 0.2793(16) 0.2607(10) 0.0671(10) 0.0097(12) Uiso 1.00000
K K1 0.744(2) 0.0060(11) 0.0606(14) 0.029(11) Uani 1.00000
K K2 0.787(2) 0.2603(10) 0.1868(12) 0.025(9) Uani 1.00000
O O1 0.5661(15) 0.2814(8) 0.0161(4) 0.026(4) Uani 1.00000
O O2 0.1817(15) 0.4001(7) 0.1067(4) 0.015(4) Uani 1.00000
O O3 0.2935(14) 0.1529(8) 0.1464(5) 0.026(4) Uani 1.00000
O O4 0.0539(16) 0.4877(7) 0.2771(6) 0.023(5) Uani 1.00000

loop_
_atom_site_aniso_label
_atom_site_aniso_U_11
_atom_site_aniso_U_22
_atom_site_aniso_U_33
_atom_site_aniso_U_12
_atom_site_aniso_U_13
_atom_site_aniso_U_23
_atom_site_aniso_type_symbol
K1 0.026(10) 0.011(9) 0.051(15) 0.00000 0.020(9) 0.00000 K
K2 0.024(7) 0.024(9) 0.028(11) 0.00000 -0.002(6) 0.00000 K
O1 0.021(4) 0.044(5) 0.012(4) 0.00000 0.012(3) 0.00000 O
O2 0.018(4) 0.009(4) 0.019(4) 0.00000 -0.002(3) 0.00000 O
O3 0.0081(13) 0.033(5) 0.038(6) 0.00000 -0.002(3) 0.00000 O
O4 0.006(4) 0.042(7) 0.022(5) 0.00000 -0.004(4) 0.00000 O

loop_
_atom_type_symbol
_atom_type_scat_length_neutron
_atom_type_scat_source
AL 0.34490 V.F._Sears_Neutron_News_3_26_(1992)
K 0.36700 V.F._Sears_Neutron_News_3_26_(1992)
O 0.58030 V.F._Sears_Neutron_News_3_26_(1992)

loop_
_geom_angle_atom_site_label_1
_geom_angle_atom_site_label_2
_geom_angle_atom_site_label_3
_geom_angle_site_symmetry_1
_geom_angle_site_symmetry_3
_geom_angle
O2 Al1 O3 9_655 10_555 112.454
O2 Al1 O4 9_655 11_556 107.954
O2 Al1 O4 9_655 12_655 111.393
O3 Al1 O4 10_555 11_556 109.671
O3 Al1 O4 10_555 12_655 107.613
O4 Al1 O4 11_556 12_655 110.245
O1 Al2 O1 8_555 9_565 106.596
O1 Al2 O2 8_555 10_555 108.510
O1 Al2 O3 8_555 11_555 109.870
O1 Al2 O2 9_565 10_555 106.372
O1 Al2 O3 9_565 11_555 111.744
O2 Al2 O3 10_555 11_555 111.589

loop_
_geom_bond_atom_site_label_1
_geom_bond_atom_site_label_2
_geom_bond_site_symmetry_2
_geom_bond_distance
Al1 O2 6_545 1.730(16)
Al1 O3 . 1.689(15)
Al1 O4 3_545 1.829(15)
Al1 O4 6_545 1.774(18)
Al2 O1 . 1.768(13)
Al2 O1 2_455 1.796(15)
Al2 O2 . 1.731(14)
Al2 O3 . 1.706(16)
K1 O1 6_645 2.759(15)
K1 O2 2_555 2.81(2)
K1 O2 6_545 2.693(15)
K1 O4 3_645 2.75(2)
K2 O1 . 2.915(19)
K2 O2 1_655 2.920(15)
K2 O3 8_555 2.839(19)
K2 O4 8_555 2.854(14)
